data_4117262
loop_
_publ_author_name
'Xiaoxi Zhao'
'Douglas W. Stephan'

_publ_section_title
;
 Correction to Olefin-Borane "van der Waals Complexes": Intermediates in
 Frustrated Lewis Pair Addition Reactions
;
_journal_name_full 'Journal of the American Chemical Society'
_journal_page_first 744
_journal_page_last 744
_journal_paper_doi 10.1021/ja210776r
_journal_volume 134
_journal_year 2012
_chemical_formula_sum 'C35 H23 B F10 P'
_chemical_formula_weight 675.31
_chemical_name_systematic
; 
 ? 
;
_space_group_IT_number 2
_symmetry_cell_setting triclinic
_symmetry_space_group_name_Hall '-P 1'
_symmetry_space_group_name_H-M 'P -1'
_atom_sites_solution_hydrogens geom
_atom_sites_solution_primary direct
_atom_sites_solution_secondary difmap
_audit_creation_method SHELXL-97
_cell_angle_alpha 68.922(3)
_cell_angle_beta 89.060(3)
_cell_angle_gamma 87.535(3)
_cell_formula_units_Z 2
_cell_length_a 11.2176(9)
_cell_length_b 11.7971(9)
_cell_length_c 12.2310(9)
_cell_measurement_reflns_used 9981
_cell_measurement_temperature 150(2)
_cell_measurement_theta_max 31.41
_cell_measurement_theta_min 2.55
_cell_volume 1508.9(2)
_computing_cell_refinement 'Bruker SAINT'
_computing_data_collection 'Bruker APEX2'
_computing_data_reduction 'Bruker SAINT'
_computing_molecular_graphics 'Bruker SHELXTL'
_computing_publication_material 'Bruker SHELXTL'
_computing_structure_refinement 'SHELXL-97 (Sheldrick, 2008)'
_computing_structure_solution 'SHELXS-97 (Sheldrick, 2008)'
_diffrn_ambient_temperature 150(2)
_diffrn_measured_fraction_theta_full 0.985
_diffrn_measured_fraction_theta_max 0.985
_diffrn_measurement_device_type 'Bruker APEX-II CCD'
_diffrn_measurement_method '\f and \w scans'
_diffrn_radiation_monochromator graphite
_diffrn_radiation_source 'fine-focus sealed tube'
_diffrn_radiation_type MoK\a
_diffrn_radiation_wavelength 0.71073
_diffrn_reflns_av_R_equivalents 0.0271
_diffrn_reflns_av_sigmaI/netI 0.0269
_diffrn_reflns_limit_h_max 16
_diffrn_reflns_limit_h_min -16
_diffrn_reflns_limit_k_max 17
_diffrn_reflns_limit_k_min -17
_diffrn_reflns_limit_l_max 17
_diffrn_reflns_limit_l_min -17
_diffrn_reflns_number 35400
_diffrn_reflns_theta_full 31.52
_diffrn_reflns_theta_max 31.52
_diffrn_reflns_theta_min 1.78
_exptl_absorpt_coefficient_mu 0.179
_exptl_absorpt_correction_T_max 0.9823
_exptl_absorpt_correction_T_min 0.9483
_exptl_absorpt_correction_type multi-scan
_exptl_absorpt_process_details SADABS
_exptl_crystal_colour colourless
_exptl_crystal_density_diffrn 1.486
_exptl_crystal_description plate
_exptl_crystal_F_000 686
_exptl_crystal_size_max 0.30
_exptl_crystal_size_mid 0.27
_exptl_crystal_size_min 0.10
_refine_diff_density_max 0.904
_refine_diff_density_min -0.736
_refine_diff_density_rms 0.057
_refine_ls_extinction_method none
_refine_ls_goodness_of_fit_ref 1.032
_refine_ls_hydrogen_treatment constr
_refine_ls_matrix_type full
_refine_ls_number_parameters 424
_refine_ls_number_reflns 9902
_refine_ls_number_restraints 0
_refine_ls_restrained_S_all 1.032
_refine_ls_R_factor_all 0.0529
_refine_ls_R_factor_gt 0.0413
_refine_ls_shift/su_max 0.001
_refine_ls_shift/su_mean 0.000
_refine_ls_structure_factor_coef Fsqd
_refine_ls_weighting_details 'calc w=1/[\s^2^(Fo^2^)+(0.0651P)^2^+0.5033P] where P=(Fo^2^+2Fc^2^)/3'
_refine_ls_weighting_scheme calc
_refine_ls_wR_factor_gt 0.1145
_refine_ls_wR_factor_ref 0.1229
_reflns_number_gt 8065
_reflns_number_total 9902
_reflns_threshold_expression >2sigma(I)
_cod_data_source_file ja210776r_si_001.cif
_cod_data_source_block xz096_0m
_cod_database_code 4117262

loop_
_symmetry_equiv_pos_as_xyz
'x, y, z'
'-x, -y, -z'

loop_
_atom_site_label
_atom_site_type_symbol
_atom_site_fract_x
_atom_site_fract_y
_atom_site_fract_z
_atom_site_U_iso_or_equiv
_atom_site_adp_type
_atom_site_occupancy
_atom_site_symmetry_multiplicity
_atom_site_calc_flag
_atom_site_refinement_flags
P1 P 0.33374(2) 0.32045(3) 0.34096(2) 0.01652(7) Uani 1 1 d .
F1 F -0.01598(8) 0.05244(8) 0.63996(8) 0.0347(2) Uani 1 1 d .
F2 F 0.06585(10) -0.17507(8) 0.72950(8) 0.0398(2) Uani 1 1 d .
F3 F 0.27804(10) -0.23354(8) 0.84581(8) 0.0408(2) Uani 1 1 d .
F4 F 0.40650(8) -0.05331(8) 0.87149(9) 0.0397(2) Uani 1 1 d .
F5 F 0.33240(7) 0.17641(7) 0.77629(7) 0.02569(16) Uani 1 1 d .
F6 F -0.03937(8) 0.19720(8) 0.83816(7) 0.03343(19) Uani 1 1 d .
F7 F -0.05229(8) 0.26766(11) 1.02176(8) 0.0442(2) Uani 1 1 d .
F8 F 0.10211(9) 0.43017(9) 1.04412(7) 0.0379(2) Uani 1 1 d .
F9 F 0.26629(9) 0.52652(8) 0.87254(8) 0.0399(2) Uani 1 1 d .
F10 F 0.27761(8) 0.46411(8) 0.68586(7) 0.03243(19) Uani 1 1 d .
C1 C 0.15437(10) 0.13065(10) 0.69913(10) 0.0181(2) Uani 1 1 d .
C2 C 0.09165(11) 0.03360(11) 0.69369(10) 0.0227(2) Uani 1 1 d .
C3 C 0.13117(13) -0.08716(12) 0.74103(11) 0.0271(3) Uani 1 1 d .
C4 C 0.23761(13) -0.11772(11) 0.80009(11) 0.0274(3) Uani 1 1 d .
C5 C 0.30262(12) -0.02607(12) 0.81218(11) 0.0252(2) Uani 1 1 d .
C6 C 0.26052(10) 0.09311(11) 0.76197(10) 0.0199(2) Uani 1 1 d .
C7 C 0.11774(10) 0.32827(11) 0.74915(10) 0.0191(2) Uani 1 1 d .
C8 C 0.03627(11) 0.28284(12) 0.84006(11) 0.0230(2) Uani 1 1 d .
C9 C 0.02810(12) 0.31704(14) 0.93701(11) 0.0277(3) Uani 1 1 d .
C10 C 0.10518(12) 0.39995(13) 0.94807(11) 0.0268(3) Uani 1 1 d .
C11 C 0.18753(12) 0.44809(12) 0.86132(12) 0.0257(2) Uani 1 1 d .
C12 C 0.19185(11) 0.41240(11) 0.76515(11) 0.0220(2) Uani 1 1 d .
C13 C 0.22397(10) 0.33707(10) 0.54026(9) 0.01691(19) Uani 1 1 d .
H13A H 0.2183 0.4270 0.5128 0.020 Uiso 1 1 calc R
H13B H 0.3039 0.3092 0.5751 0.020 Uiso 1 1 calc R
C14 C 0.20506(9) 0.29402(10) 0.43685(9) 0.01669(19) Uani 1 1 d .
H14A H 0.1937 0.2044 0.4700 0.020 Uiso 1 1 calc R
C15 C 0.09032(10) 0.35570(11) 0.37056(10) 0.0202(2) Uani 1 1 d .
H15A H 0.0929 0.4449 0.3486 0.024 Uiso 1 1 calc R
H15B H 0.0838 0.3376 0.2979 0.024 Uiso 1 1 calc R
C16 C -0.01779(10) 0.30806(12) 0.44958(11) 0.0223(2) Uani 1 1 d .
H16A H -0.0266 0.2217 0.4599 0.027 Uiso 1 1 calc R
H16B H -0.0904 0.3540 0.4097 0.027 Uiso 1 1 calc R
C17 C -0.00957(10) 0.31823(12) 0.57106(11) 0.0220(2) Uani 1 1 d .
H17A H -0.0758 0.3460 0.6053 0.026 Uiso 1 1 calc R
C18 C 0.46419(10) 0.24288(11) 0.42249(10) 0.0191(2) Uani 1 1 d .
C19 C 0.57726(11) 0.27924(13) 0.37682(13) 0.0282(3) Uani 1 1 d .
H19A H 0.5850 0.3460 0.3052 0.034 Uiso 1 1 calc R
C20 C 0.67807(12) 0.21707(15) 0.43700(15) 0.0352(3) Uani 1 1 d .
H20A H 0.7550 0.2407 0.4057 0.042 Uiso 1 1 calc R
C21 C 0.66726(12) 0.12053(14) 0.54253(14) 0.0333(3) Uani 1 1 d .
H21A H 0.7367 0.0802 0.5845 0.040 Uiso 1 1 calc R
C22 C 0.55523(12) 0.08279(13) 0.58680(12) 0.0279(3) Uani 1 1 d .
H22A H 0.5480 0.0156 0.6582 0.033 Uiso 1 1 calc R
C23 C 0.45331(11) 0.14350(11) 0.52643(10) 0.0214(2) Uani 1 1 d .
H23A H 0.3765 0.1172 0.5561 0.026 Uiso 1 1 calc R
C24 C 0.31516(11) 0.26099(11) 0.22594(10) 0.0212(2) Uani 1 1 d .
C25 C 0.39010(12) 0.29660(14) 0.12802(12) 0.0301(3) Uani 1 1 d .
H25A H 0.4460 0.3577 0.1182 0.036 Uiso 1 1 calc R
C26 C 0.38217(15) 0.24173(17) 0.04489(13) 0.0381(4) Uani 1 1 d .
H26A H 0.4326 0.2659 -0.0221 0.046 Uiso 1 1 calc R
C27 C 0.30134(16) 0.15240(16) 0.05944(13) 0.0396(4) Uani 1 1 d .
H27A H 0.2971 0.1149 0.0027 0.047 Uiso 1 1 calc R
C28 C 0.22659(15) 0.11703(14) 0.15573(13) 0.0348(3) Uani 1 1 d .
H28A H 0.1709 0.0558 0.1650 0.042 Uiso 1 1 calc R
C29 C 0.23308(12) 0.17156(12) 0.23931(11) 0.0255(2) Uani 1 1 d .
H29A H 0.1815 0.1477 0.3054 0.031 Uiso 1 1 calc R
C30 C 0.35788(10) 0.48016(11) 0.28094(10) 0.0200(2) Uani 1 1 d .
C31 C 0.42331(13) 0.53272(12) 0.34494(12) 0.0276(3) Uani 1 1 d .
H31A H 0.4624 0.4826 0.4150 0.033 Uiso 1 1 calc R
C32 C 0.43150(14) 0.65773(13) 0.30669(14) 0.0339(3) Uani 1 1 d .
H32A H 0.4762 0.6932 0.3506 0.041 Uiso 1 1 calc R
C33 C 0.37473(14) 0.73109(13) 0.20469(14) 0.0353(3) Uani 1 1 d .
H33A H 0.3806 0.8168 0.1786 0.042 Uiso 1 1 calc R
C34 C 0.30927(14) 0.67980(14) 0.14055(13) 0.0350(3) Uani 1 1 d .
H34A H 0.2702 0.7307 0.0707 0.042 Uiso 1 1 calc R
C35 C 0.30036(12) 0.55444(12) 0.17762(11) 0.0273(3) Uani 1 1 d .
H35A H 0.2557 0.5195 0.1333 0.033 Uiso 1 1 calc R
B1 B 0.11929(11) 0.27872(12) 0.63850(11) 0.0173(2) Uani 1 1 d .

loop_
_atom_site_aniso_label
_atom_site_aniso_U_11
_atom_site_aniso_U_22
_atom_site_aniso_U_33
_atom_site_aniso_U_23
_atom_site_aniso_U_13
_atom_site_aniso_U_12
P1 0.01483(12) 0.02043(14) 0.01516(13) -0.00740(10) 0.00015(9) -0.00113(10)
F1 0.0327(4) 0.0316(4) 0.0372(4) -0.0076(4) -0.0103(3) -0.0128(3)
F2 0.0640(6) 0.0240(4) 0.0347(4) -0.0128(4) 0.0000(4) -0.0188(4)
F3 0.0613(6) 0.0185(4) 0.0375(5) -0.0051(3) 0.0062(4) 0.0061(4)
F4 0.0312(4) 0.0347(5) 0.0437(5) -0.0034(4) -0.0101(4) 0.0082(4)
F5 0.0229(3) 0.0251(4) 0.0288(4) -0.0088(3) -0.0051(3) -0.0048(3)
F6 0.0298(4) 0.0445(5) 0.0300(4) -0.0169(4) 0.0108(3) -0.0173(4)
F7 0.0353(5) 0.0759(7) 0.0242(4) -0.0211(4) 0.0122(4) -0.0090(5)
F8 0.0428(5) 0.0532(6) 0.0273(4) -0.0272(4) -0.0085(4) 0.0142(4)
F9 0.0547(6) 0.0334(5) 0.0411(5) -0.0237(4) -0.0039(4) -0.0113(4)
F10 0.0379(4) 0.0328(4) 0.0321(4) -0.0169(4) 0.0103(3) -0.0181(3)
C1 0.0198(5) 0.0187(5) 0.0170(5) -0.0077(4) 0.0036(4) -0.0035(4)
C2 0.0257(6) 0.0236(6) 0.0197(5) -0.0083(4) 0.0002(4) -0.0072(4)
C3 0.0411(7) 0.0206(6) 0.0222(5) -0.0101(5) 0.0053(5) -0.0106(5)
C4 0.0407(7) 0.0166(5) 0.0231(6) -0.0056(4) 0.0064(5) 0.0011(5)
C5 0.0256(6) 0.0246(6) 0.0225(5) -0.0052(5) 0.0013(4) 0.0023(4)
C6 0.0211(5) 0.0195(5) 0.0196(5) -0.0075(4) 0.0024(4) -0.0031(4)
C7 0.0197(5) 0.0193(5) 0.0197(5) -0.0091(4) 0.0014(4) -0.0002(4)
C8 0.0206(5) 0.0284(6) 0.0217(5) -0.0111(5) 0.0027(4) -0.0022(4)
C9 0.0233(6) 0.0406(7) 0.0199(5) -0.0124(5) 0.0036(4) 0.0031(5)
C10 0.0304(6) 0.0325(7) 0.0216(5) -0.0158(5) -0.0055(5) 0.0111(5)
C11 0.0315(6) 0.0215(6) 0.0282(6) -0.0139(5) -0.0053(5) 0.0023(5)
C12 0.0251(5) 0.0206(5) 0.0222(5) -0.0099(4) 0.0020(4) -0.0015(4)
C13 0.0160(4) 0.0193(5) 0.0173(5) -0.0087(4) 0.0010(4) -0.0020(4)
C14 0.0142(4) 0.0199(5) 0.0169(5) -0.0077(4) 0.0000(4) -0.0009(4)
C15 0.0165(5) 0.0238(6) 0.0197(5) -0.0071(4) -0.0026(4) 0.0016(4)
C16 0.0144(5) 0.0289(6) 0.0234(5) -0.0091(5) -0.0019(4) -0.0002(4)
C17 0.0156(5) 0.0286(6) 0.0229(5) -0.0110(5) 0.0017(4) 0.0013(4)
C18 0.0156(5) 0.0233(5) 0.0201(5) -0.0099(4) -0.0010(4) 0.0003(4)
C19 0.0181(5) 0.0313(7) 0.0327(7) -0.0083(5) 0.0014(5) -0.0030(5)
C20 0.0162(5) 0.0390(8) 0.0496(9) -0.0150(7) -0.0020(5) -0.0013(5)
C21 0.0237(6) 0.0342(7) 0.0436(8) -0.0164(6) -0.0118(6) 0.0072(5)
C22 0.0295(6) 0.0258(6) 0.0282(6) -0.0101(5) -0.0068(5) 0.0071(5)
C23 0.0206(5) 0.0231(6) 0.0212(5) -0.0089(4) 0.0001(4) 0.0010(4)
C24 0.0213(5) 0.0260(6) 0.0183(5) -0.0109(4) -0.0031(4) 0.0043(4)
C25 0.0270(6) 0.0418(8) 0.0232(6) -0.0146(6) 0.0025(5) 0.0037(5)
C26 0.0390(8) 0.0541(10) 0.0236(6) -0.0186(6) 0.0007(6) 0.0148(7)
C27 0.0514(9) 0.0463(9) 0.0299(7) -0.0261(7) -0.0129(6) 0.0182(7)
C28 0.0445(8) 0.0336(7) 0.0333(7) -0.0208(6) -0.0122(6) 0.0045(6)
C29 0.0292(6) 0.0269(6) 0.0239(6) -0.0135(5) -0.0053(5) 0.0020(5)
C30 0.0181(5) 0.0226(5) 0.0183(5) -0.0063(4) 0.0011(4) -0.0027(4)
C31 0.0320(6) 0.0253(6) 0.0258(6) -0.0092(5) -0.0054(5) -0.0038(5)
C32 0.0382(7) 0.0274(7) 0.0379(7) -0.0131(6) -0.0049(6) -0.0069(5)
C33 0.0402(8) 0.0225(6) 0.0391(8) -0.0056(6) 0.0014(6) -0.0053(5)
C34 0.0396(8) 0.0270(7) 0.0300(7) 0.0000(5) -0.0056(6) -0.0010(6)
C35 0.0283(6) 0.0280(6) 0.0227(6) -0.0054(5) -0.0050(5) -0.0028(5)
B1 0.0164(5) 0.0186(5) 0.0185(5) -0.0084(4) 0.0020(4) -0.0019(4)

loop_
_atom_type_symbol
_atom_type_description
_atom_type_scat_dispersion_real
_atom_type_scat_dispersion_imag
_atom_type_scat_source
C C 0.0033 0.0016 'International Tables Vol C Tables 4.2.6.8 and 6.1.1.4'
H H 0.0000 0.0000 'International Tables Vol C Tables 4.2.6.8 and 6.1.1.4'
B B 0.0013 0.0007 'International Tables Vol C Tables 4.2.6.8 and 6.1.1.4'
F F 0.0171 0.0103 'International Tables Vol C Tables 4.2.6.8 and 6.1.1.4'
P P 0.1023 0.0942 'International Tables Vol C Tables 4.2.6.8 and 6.1.1.4'

loop_
_geom_angle_atom_site_label_1
_geom_angle_atom_site_label_2
_geom_angle_atom_site_label_3
_geom_angle
C30 P1 C24 110.74(6)
C30 P1 C18 108.95(5)
C24 P1 C18 106.59(5)
C30 P1 C14 109.10(5)
C24 P1 C14 111.46(5)
C18 P1 C14 109.95(5)
C2 C1 C6 112.53(11)
C2 C1 B1 128.24(11)
C6 C1 B1 119.21(10)
F1 C2 C3 114.77(11)
F1 C2 C1 120.81(11)
C3 C2 C1 124.42(12)
F2 C3 C4 119.48(12)
F2 C3 C2 120.46(13)
C4 C3 C2 120.06(12)
F3 C4 C3 121.16(12)
F3 C4 C5 120.31(13)
C3 C4 C5 118.53(12)
F4 C5 C6 120.70(12)
F4 C5 C4 119.98(12)
C6 C5 C4 119.32(12)
F5 C6 C5 114.71(11)
F5 C6 C1 120.19(10)
C5 C6 C1 125.09(11)
C12 C7 C8 113.15(10)
C12 C7 B1 127.29(10)
C8 C7 B1 119.55(10)
F6 C8 C9 115.92(11)
F6 C8 C7 119.76(11)
C9 C8 C7 124.30(12)
F7 C9 C10 119.81(12)
F7 C9 C8 120.59(13)
C10 C9 C8 119.58(12)
F8 C10 C11 120.66(13)
F8 C10 C9 120.42(12)
C11 C10 C9 118.89(11)
F9 C11 C10 119.67(11)
F9 C11 C12 120.62(12)
C10 C11 C12 119.67(12)
F10 C12 C11 114.73(11)
F10 C12 C7 120.86(10)
C11 C12 C7 124.39(12)
C14 C13 B1 107.71(9)
C14 C13 H13A 110.2
B1 C13 H13A 110.2
C14 C13 H13B 110.2
B1 C13 H13B 110.2
H13A C13 H13B 108.5
C15 C14 C13 109.59(9)
C15 C14 P1 112.00(8)
C13 C14 P1 111.66(7)
C15 C14 H14A 107.8
C13 C14 H14A 107.8
P1 C14 H14A 107.8
C16 C15 C14 109.13(9)
C16 C15 H15A 109.9
C14 C15 H15A 109.9
C16 C15 H15B 109.9
C14 C15 H15B 109.9
H15A C15 H15B 108.3
C15 C16 C17 114.08(10)
C15 C16 H16A 108.7
C17 C16 H16A 108.7
C15 C16 H16B 108.7
C17 C16 H16B 108.7
H16A C16 H16B 107.6
C16 C17 B1 116.65(9)
C16 C17 H17A 121.7
B1 C17 H17A 121.7
C23 C18 C19 120.02(11)
C23 C18 P1 120.71(9)
C19 C18 P1 119.17(10)
C20 C19 C18 119.48(13)
C20 C19 H19A 120.3
C18 C19 H19A 120.3
C19 C20 C21 120.47(13)
C19 C20 H20A 119.8
C21 C20 H20A 119.8
C22 C21 C20 120.12(12)
C22 C21 H21A 119.9
C20 C21 H21A 119.9
C21 C22 C23 119.92(13)
C21 C22 H22A 120.0
C23 C22 H22A 120.0
C18 C23 C22 119.92(12)
C18 C23 H23A 120.0
C22 C23 H23A 120.0
C29 C24 C25 119.82(12)
C29 C24 P1 119.91(9)
C25 C24 P1 120.03(10)
C26 C25 C24 119.50(14)
C26 C25 H25A 120.3
C24 C25 H25A 120.3
C27 C26 C25 120.27(14)
C27 C26 H26A 119.9
C25 C26 H26A 119.9
C26 C27 C28 120.60(13)
C26 C27 H27A 119.7
C28 C27 H27A 119.7
C27 C28 C29 119.77(15)
C27 C28 H28A 120.1
C29 C28 H28A 120.1
C24 C29 C28 120.04(13)
C24 C29 H29A 120.0
C28 C29 H29A 120.0
C31 C30 C35 119.70(12)
C31 C30 P1 119.28(9)
C35 C30 P1 120.59(9)
C32 C31 C30 120.21(13)
C32 C31 H31A 119.9
C30 C31 H31A 119.9
C33 C32 C31 120.10(13)
C33 C32 H32A 119.9
C31 C32 H32A 119.9
C32 C33 C34 120.15(13)
C32 C33 H33A 119.9
C34 C33 H33A 119.9
C33 C34 C35 120.47(13)
C33 C34 H34A 119.8
C35 C34 H34A 119.8
C34 C35 C30 119.37(12)
C34 C35 H35A 120.3
C30 C35 H35A 120.3
C17 B1 C13 107.13(9)
C17 B1 C7 107.88(9)
C13 B1 C7 113.88(9)
C17 B1 C1 117.42(9)
C13 B1 C1 106.11(9)
C7 B1 C1 104.68(9)

loop_
_geom_bond_atom_site_label_1
_geom_bond_atom_site_label_2
_geom_bond_distance
P1 C30 1.7902(12)
P1 C24 1.8018(12)
P1 C18 1.8027(12)
P1 C14 1.8101(11)
F1 C2 1.3554(15)
F2 C3 1.3440(14)
F3 C4 1.3381(15)
F4 C5 1.3472(15)
F5 C6 1.3576(13)
F6 C8 1.3537(15)
F7 C9 1.3444(15)
F8 C10 1.3444(14)
F9 C11 1.3495(15)
F10 C12 1.3537(14)
C1 C2 1.3913(16)
C1 C6 1.3945(16)
C1 B1 1.6658(17)
C2 C3 1.3864(19)
C3 C4 1.372(2)
C4 C5 1.3817(19)
C5 C6 1.3814(18)
C7 C12 1.3894(16)
C7 C8 1.3925(16)
C7 B1 1.6556(17)
C8 C9 1.3837(17)
C9 C10 1.376(2)
C10 C11 1.372(2)
C11 C12 1.3841(17)
C13 C14 1.5436(15)
C13 B1 1.6507(16)
C13 H13A 0.9900
C13 H13B 0.9900
C14 C15 1.5404(15)
C14 H14A 1.0000
C15 C16 1.5330(16)
C15 H15A 0.9900
C15 H15B 0.9900
C16 C17 1.5376(17)
C16 H16A 0.9900
C16 H16B 0.9900
C17 B1 1.6406(17)
C17 H17A 0.9500
C18 C23 1.3931(17)
C18 C19 1.3986(16)
C19 C20 1.3879(19)
C19 H19A 0.9500
C20 C21 1.388(2)
C20 H20A 0.9500
C21 C22 1.387(2)
C21 H21A 0.9500
C22 C23 1.3936(17)
C22 H22A 0.9500
C23 H23A 0.9500
C24 C29 1.3936(18)
C24 C25 1.3974(18)
C25 C26 1.394(2)
C25 H25A 0.9500
C26 C27 1.381(3)
C26 H26A 0.9500
C27 C28 1.382(2)
C27 H27A 0.9500
C28 C29 1.3941(18)
C28 H28A 0.9500
C29 H29A 0.9500
C30 C31 1.3939(17)
C30 C35 1.4010(17)
C31 C32 1.384(2)
C31 H31A 0.9500
C32 C33 1.383(2)
C32 H32A 0.9500
C33 C34 1.385(2)
C33 H33A 0.9500
C34 C35 1.390(2)
C34 H34A 0.9500
C35 H35A 0.9500
